data_2220201
loop_
_publ_author_name
'Idris, Azila'
'Wan Saffiee, Wan Ainna Mardhiah'
'Abdullah, Zanariah'
'Ariffin, Azahar'
'Ng, Seik Weng'

_publ_section_title
;
 2-(4-Chloroanilino)quinoxaline
;
_journal_coeditor_code HB2854
_journal_issue 12
_journal_name_full 'Acta Crystallographica Section E'
_journal_page_first o2443
_journal_paper_doi 10.1107/S1600536808038610
_journal_volume 64
_journal_year 2008
_chemical_formula_iupac 'C14 H10 Cl N3'
_chemical_formula_moiety 'C14 H10 Cl N3'
_chemical_formula_sum 'C14 H10 Cl N3'
_chemical_formula_weight 255.70
_chemical_name_systematic
;
2-(4-Chloroanilino)quinoxaline
;
_space_group_IT_number 61
_symmetry_cell_setting orthorhombic
_symmetry_space_group_name_Hall '-P 2ac 2ab'
_symmetry_space_group_name_H-M 'P b c a'
_atom_sites_solution_hydrogens geom
_atom_sites_solution_primary direct
_atom_sites_solution_secondary difmap
_audit_creation_method SHELXL-97
_cell_angle_alpha 90.00
_cell_angle_beta 90.00
_cell_angle_gamma 90.00
_cell_formula_units_Z 16
_cell_length_a 12.1550(10)
_cell_length_b 11.2380(10)
_cell_length_c 35.421(3)
_cell_measurement_reflns_used 3986
_cell_measurement_temperature 100(2)
_cell_measurement_theta_max 27.8
_cell_measurement_theta_min 2.5
_cell_volume 4838.4(7)
_computing_cell_refinement 'SAINT (Bruker, 2007)'
_computing_data_collection 'APEX2 (Bruker, 2007)'
_computing_data_reduction 'SAINT (Bruker, 2007)'
_computing_molecular_graphics 'X-SEED (Barbour, 2001)'
_computing_publication_material 'publCIF (Westrip, 2008)'
_computing_structure_refinement 'SHELXL97 (Sheldrick, 2008)'
_computing_structure_solution 'SHELXS97 (Sheldrick, 2008)'
_diffrn_ambient_temperature 100(2)
_diffrn_measured_fraction_theta_full 0.987
_diffrn_measured_fraction_theta_max 0.987
_diffrn_measurement_device_type 'Bruker SMART APEX CCD'
_diffrn_measurement_method \w
_diffrn_radiation_monochromator graphite
_diffrn_radiation_source 'fine-focus sealed tube'
_diffrn_radiation_type MoK\a
_diffrn_radiation_wavelength 0.71073
_diffrn_reflns_av_R_equivalents 0.0660
_diffrn_reflns_av_sigmaI/netI 0.0571
_diffrn_reflns_limit_h_max 15
_diffrn_reflns_limit_h_min -15
_diffrn_reflns_limit_k_max 14
_diffrn_reflns_limit_k_min -14
_diffrn_reflns_limit_l_max 45
_diffrn_reflns_limit_l_min -34
_diffrn_reflns_number 25622
_diffrn_reflns_theta_full 27.50
_diffrn_reflns_theta_max 27.50
_diffrn_reflns_theta_min 1.15
_diffrn_standards_decay_% 0
_diffrn_standards_interval_count 0
_diffrn_standards_interval_time 0
_diffrn_standards_number 0
_exptl_absorpt_coefficient_mu 0.299
_exptl_absorpt_correction_T_max 0.971
_exptl_absorpt_correction_T_min 0.916
_exptl_absorpt_correction_type multi-scan
_exptl_absorpt_process_details '(SADABS; Sheldrick, 1996)'
_exptl_crystal_colour Colourless
_exptl_crystal_density_diffrn 1.404
_exptl_crystal_density_method 'not measured'
_exptl_crystal_description Prism
_exptl_crystal_F_000 2112
_exptl_crystal_size_max 0.30
_exptl_crystal_size_mid 0.20
_exptl_crystal_size_min 0.10
_refine_diff_density_max 0.306
_refine_diff_density_min -0.284
_refine_ls_extinction_method none
_refine_ls_goodness_of_fit_ref 1.072
_refine_ls_hydrogen_treatment mixed
_refine_ls_matrix_type full
_refine_ls_number_parameters 331
_refine_ls_number_reflns 5495
_refine_ls_number_restraints 2
_refine_ls_restrained_S_all 1.072
_refine_ls_R_factor_all 0.0816
_refine_ls_R_factor_gt 0.0584
_refine_ls_shift/su_max 0.001
_refine_ls_shift/su_mean 0.001
_refine_ls_structure_factor_coef Fsqd
_refine_ls_weighting_details 'calc w=1/[\s^2^(Fo^2^)+(0.0485P)^2^+5.0859P] where P=(Fo^2^+2Fc^2^)/3'
_refine_ls_weighting_scheme calc
_refine_ls_wR_factor_gt 0.1230
_refine_ls_wR_factor_ref 0.1346
_reflns_number_gt 4111
_reflns_number_total 5495
_reflns_threshold_expression I>2\s(I)
_cod_data_source_file hb2854.cif
_cod_data_source_block I
_cod_depositor_comments
;
The following automatic conversions were performed:
'_symmetry_cell_setting' value 'Orthorhombic' changed to 'orthorhombic'
according to '/home/saulius/struct/CIF-dictionaries/cif_core.dic'
dictionary named 'cif_core.dic' version 2.4.1 from
2010-06-29.

'_exptl_absorpt_correction_type' value 'Multi-scan' changed
to 'multi-scan' according to
'/home/saulius/struct/CIF-dictionaries/cif_core.dic' dictionary named
'cif_core.dic' version 2.4.1 from 2010-06-29.

Automatic conversion script
Id: cif_fix_enum 1527 2010-12-29 10:47:43Z saulius 

The following automatic conversions were performed:

'_symmetry_cell_setting' value 'Orthorhombic' changed to
'orthorhombic' according to
/home/saulius/struct/CIF-dictionaries/cif_core.dic dictionary named
'cif_core.dic' version 2.4.1 from
2010-06-29.

'_exptl_absorpt_correction_type' value 'Multi-scan'
changed to 'multi-scan' according to
/home/saulius/struct/CIF-dictionaries/cif_core.dic dictionary named
'cif_core.dic' version 2.4.1 from 2010-06-29.

Automatic conversion script
Id: cif_fix_values 1715 2011-07-08 13:25:40Z adriana 
;
_cod_original_cell_volume 4838.3(8)
_cod_database_code 2220201
_cod_database_fobs_code 2220201

loop_
_symmetry_equiv_pos_as_xyz
'x, y, z'
'-x+1/2, -y, z+1/2'
'-x, y+1/2, -z+1/2'
'x+1/2, -y+1/2, -z'
'-x, -y, -z'
'x-1/2, y, -z-1/2'
'x, -y-1/2, z-1/2'
'-x-1/2, y-1/2, z'

loop_
_atom_site_type_symbol
_atom_site_label
_atom_site_fract_x
_atom_site_fract_y
_atom_site_fract_z
_atom_site_U_iso_or_equiv
_atom_site_adp_type
_atom_site_calc_flag
_atom_site_refinement_flags
_atom_site_occupancy
Cl Cl1 0.71730(5) 0.59065(6) 0.569356(19) 0.02492(17) Uani d . 1
Cl Cl2 0.02845(6) 0.18094(7) 0.22911(2) 0.03264(19) Uani d . 1
N N1 0.51639(18) 0.8613(2) 0.44328(6) 0.0193(5) Uani d D 1
H H1 0.481(2) 0.813(2) 0.4277(7) 0.023 Uiso d D 1
N N2 0.59094(17) 1.05427(18) 0.44793(6) 0.0167(4) Uani d . 1
N N3 0.45895(17) 1.11409(19) 0.38437(6) 0.0176(5) Uani d . 1
N N4 0.22121(17) 0.54504(19) 0.33035(6) 0.0192(5) Uani d D 1
H H4 0.1703(18) 0.586(2) 0.3421(7) 0.023 Uiso d D 1
N N5 0.41121(17) 0.5347(2) 0.31927(6) 0.0198(5) Uani d . 1
N N6 0.43633(18) 0.7150(2) 0.37487(6) 0.0216(5) Uani d . 1
C C1 0.56706(19) 0.8032(2) 0.47383(7) 0.0171(5) Uani d . 1
C C2 0.6235(2) 0.8609(2) 0.50277(7) 0.0174(5) Uani d . 1
H H2 0.6304 0.9451 0.5026 0.021 Uiso calc R 1
C C3 0.6698(2) 0.7948(2) 0.53204(7) 0.0192(5) Uani d . 1
H H3 0.7084 0.8341 0.5518 0.023 Uiso calc R 1
C C4 0.6597(2) 0.6723(2) 0.53243(7) 0.0196(5) Uani d . 1
C C5 0.6043(2) 0.6133(2) 0.50399(8) 0.0203(6) Uani d . 1
H H5 0.5977 0.5290 0.5045 0.024 Uiso calc R 1
C C6 0.5582(2) 0.6787(2) 0.47463(8) 0.0203(5) Uani d . 1
H H6 0.5204 0.6387 0.4549 0.024 Uiso calc R 1
C C7 0.52621(19) 0.9770(2) 0.43137(7) 0.0166(5) Uani d . 1
C C8 0.4600(2) 1.0082(2) 0.39899(7) 0.0177(5) Uani d . 1
H H8 0.4152 0.9485 0.3879 0.021 Uiso calc R 1
C C9 0.52583(19) 1.1984(2) 0.40114(7) 0.0164(5) Uani d . 1
C C10 0.5304(2) 1.3140(2) 0.38633(7) 0.0198(5) Uani d . 1
H H10 0.4862 1.3348 0.3652 0.024 Uiso calc R 1
C C11 0.5988(2) 1.3973(2) 0.40237(8) 0.0217(6) Uani d . 1
H H11 0.6026 1.4754 0.3922 0.026 Uiso calc R 1
C C12 0.6633(2) 1.3663(2) 0.43405(8) 0.0212(6) Uani d . 1
H H12 0.7101 1.4243 0.4451 0.025 Uiso calc R 1
C C13 0.6594(2) 1.2541(2) 0.44907(8) 0.0205(6) Uani d . 1
H H13 0.7028 1.2350 0.4705 0.025 Uiso calc R 1
C C14 0.59083(19) 1.1667(2) 0.43268(7) 0.0161(5) Uani d . 1
C C15 0.1823(2) 0.4550(2) 0.30593(7) 0.0177(5) Uani d . 1
C C16 0.2491(2) 0.3811(2) 0.28402(8) 0.0247(6) Uani d . 1
H H16 0.3268 0.3891 0.2850 0.030 Uiso calc R 1
C C17 0.2014(2) 0.2959(3) 0.26090(8) 0.0266(6) Uani d . 1
H H17 0.2466 0.2452 0.2461 0.032 Uiso calc R 1
C C18 0.0884(2) 0.2845(2) 0.25939(8) 0.0224(6) Uani d . 1
C C19 0.0212(2) 0.3556(2) 0.28118(7) 0.0191(5) Uani d . 1
H H19 -0.0564 0.3466 0.2802 0.023 Uiso calc R 1
C C20 0.0680(2) 0.4399(2) 0.30451(7) 0.0189(5) Uani d . 1
H H20 0.0221 0.4884 0.3198 0.023 Uiso calc R 1
C C21 0.3268(2) 0.5814(2) 0.33713(7) 0.0183(5) Uani d . 1
C C22 0.3404(2) 0.6720(2) 0.36542(8) 0.0211(6) Uani d . 1
H H22 0.2767 0.7019 0.3778 0.025 Uiso calc R 1
C C23 0.5259(2) 0.6708(2) 0.35548(7) 0.0187(5) Uani d . 1
C C24 0.6321(2) 0.7168(2) 0.36303(8) 0.0249(6) Uani d . 1
H H24 0.6415 0.7777 0.3813 0.030 Uiso calc R 1
C C25 0.7212(2) 0.6729(3) 0.34385(8) 0.0286(7) Uani d . 1
H H25 0.7925 0.7037 0.3489 0.034 Uiso calc R 1
C C26 0.7081(2) 0.5829(3) 0.31683(8) 0.0288(6) Uani d . 1
H H26 0.7707 0.5532 0.3038 0.035 Uiso calc R 1
C C27 0.6061(2) 0.5372(2) 0.30895(8) 0.0236(6) Uani d . 1
H H27 0.5982 0.4760 0.2907 0.028 Uiso calc R 1
C C28 0.5127(2) 0.5815(2) 0.32813(7) 0.0193(5) Uani d . 1

loop_
_atom_site_aniso_label
_atom_site_aniso_U_11
_atom_site_aniso_U_22
_atom_site_aniso_U_33
_atom_site_aniso_U_12
_atom_site_aniso_U_13
_atom_site_aniso_U_23
Cl1 0.0267(3) 0.0231(3) 0.0250(4) 0.0045(3) -0.0042(3) 0.0047(3)
Cl2 0.0256(4) 0.0359(4) 0.0365(4) -0.0093(3) -0.0007(3) -0.0154(3)
N1 0.0227(11) 0.0162(11) 0.0190(12) -0.0039(9) -0.0045(9) 0.0001(9)
N2 0.0150(10) 0.0171(11) 0.0180(11) 0.0003(8) 0.0001(8) 0.0008(9)
N3 0.0160(10) 0.0170(11) 0.0197(11) -0.0013(8) 0.0004(8) 0.0017(9)
N4 0.0163(11) 0.0187(11) 0.0227(12) -0.0025(9) 0.0027(9) -0.0045(9)
N5 0.0187(11) 0.0217(11) 0.0192(11) -0.0023(9) 0.0001(9) -0.0026(9)
N6 0.0236(11) 0.0203(12) 0.0208(12) -0.0024(9) -0.0017(9) 0.0006(9)
C1 0.0134(11) 0.0189(13) 0.0191(13) 0.0002(10) 0.0018(10) 0.0001(10)
C2 0.0182(12) 0.0167(12) 0.0172(13) 0.0003(10) 0.0030(10) -0.0011(10)
C3 0.0179(12) 0.0215(13) 0.0184(13) 0.0011(10) 0.0011(10) -0.0013(11)
C4 0.0163(12) 0.0221(13) 0.0202(14) 0.0031(10) 0.0012(10) 0.0029(11)
C5 0.0189(12) 0.0138(12) 0.0283(15) -0.0016(10) 0.0015(11) 0.0027(11)
C6 0.0198(12) 0.0188(13) 0.0224(14) -0.0029(10) -0.0019(10) 0.0006(11)
C7 0.0145(11) 0.0172(12) 0.0181(13) 0.0014(9) 0.0021(10) 0.0007(10)
C8 0.0157(12) 0.0192(13) 0.0181(13) -0.0031(10) 0.0001(10) -0.0026(10)
C9 0.0119(11) 0.0192(13) 0.0180(13) 0.0007(10) 0.0011(9) -0.0014(10)
C10 0.0190(12) 0.0200(13) 0.0204(14) 0.0037(11) -0.0002(10) 0.0041(11)
C11 0.0216(13) 0.0152(13) 0.0284(15) 0.0007(10) 0.0001(11) 0.0013(11)
C12 0.0181(12) 0.0192(13) 0.0263(15) -0.0015(10) -0.0014(11) -0.0012(11)
C13 0.0186(13) 0.0215(13) 0.0215(14) -0.0013(10) -0.0015(10) -0.0002(11)
C14 0.0127(11) 0.0178(12) 0.0179(13) 0.0028(9) 0.0022(9) 0.0018(10)
C15 0.0184(12) 0.0172(12) 0.0177(13) -0.0017(10) -0.0008(10) 0.0009(10)
C16 0.0170(13) 0.0268(15) 0.0305(16) -0.0045(11) 0.0038(11) -0.0055(12)
C17 0.0215(14) 0.0270(15) 0.0312(16) -0.0006(11) 0.0026(12) -0.0096(12)
C18 0.0215(13) 0.0213(14) 0.0245(15) -0.0053(10) -0.0031(11) 0.0002(11)
C19 0.0151(12) 0.0198(13) 0.0223(14) -0.0033(10) -0.0013(10) 0.0033(11)
C20 0.0185(12) 0.0205(13) 0.0178(13) 0.0006(10) 0.0013(10) 0.0023(10)
C21 0.0195(12) 0.0147(12) 0.0207(14) -0.0036(10) -0.0013(10) 0.0025(10)
C22 0.0234(13) 0.0169(13) 0.0230(14) -0.0003(11) 0.0011(11) -0.0003(11)
C23 0.0210(12) 0.0157(12) 0.0195(13) -0.0031(10) -0.0032(10) 0.0028(10)
C24 0.0279(15) 0.0190(14) 0.0278(16) -0.0048(11) -0.0061(12) -0.0003(12)
C25 0.0199(13) 0.0343(16) 0.0316(16) -0.0071(12) -0.0070(11) 0.0028(13)
C26 0.0200(13) 0.0350(16) 0.0314(16) -0.0005(12) 0.0002(12) 0.0007(13)
C27 0.0213(13) 0.0250(14) 0.0244(15) -0.0018(11) 0.0003(11) -0.0023(12)
C28 0.0181(12) 0.0194(13) 0.0203(14) -0.0018(10) -0.0022(10) 0.0026(11)

loop_
_atom_type_symbol
_atom_type_description
_atom_type_scat_dispersion_real
_atom_type_scat_dispersion_imag
_atom_type_scat_source
C C 0.0033 0.0016 'International Tables Vol C Tables 4.2.6.8 and 6.1.1.4'
H H 0.0000 0.0000 'International Tables Vol C Tables 4.2.6.8 and 6.1.1.4'
N N 0.0061 0.0033 'International Tables Vol C Tables 4.2.6.8 and 6.1.1.4'
Cl Cl 0.1484 0.1585 'International Tables Vol C Tables 4.2.6.8 and 6.1.1.4'

loop_
_geom_angle_atom_site_label_1
_geom_angle_atom_site_label_2
_geom_angle_atom_site_label_3
_geom_angle
C7 N1 C1 129.7(2)
C7 N1 H1 115.4(19)
C1 N1 H1 114.2(19)
C7 N2 C14 115.6(2)
C8 N3 C9 116.8(2)
C21 N4 C15 129.5(2)
C21 N4 H4 115(2)
C15 N4 H4 116(2)
C21 N5 C28 115.9(2)
C22 N6 C23 116.4(2)
C2 C1 C6 119.1(2)
C2 C1 N1 124.4(2)
C6 C1 N1 116.4(2)
C1 C2 C3 119.8(2)
C1 C2 H2 120.1
C3 C2 H2 120.1
C4 C3 C2 120.2(2)
C4 C3 H3 119.9
C2 C3 H3 119.9
C3 C4 C5 121.0(2)
C3 C4 Cl1 119.7(2)
C5 C4 Cl1 119.3(2)
C4 C5 C6 119.1(2)
C4 C5 H5 120.4
C6 C5 H5 120.4
C5 C6 C1 120.8(2)
C5 C6 H6 119.6
C1 C6 H6 119.6
N2 C7 N1 122.9(2)
N2 C7 C8 122.0(2)
N1 C7 C8 115.2(2)
N3 C8 C7 123.0(2)
N3 C8 H8 118.5
C7 C8 H8 118.5
N3 C9 C10 119.8(2)
N3 C9 C14 119.7(2)
C10 C9 C14 120.5(2)
C11 C10 C9 120.0(2)
C11 C10 H10 120.0
C9 C10 H10 120.0
C10 C11 C12 119.7(2)
C10 C11 H11 120.1
C12 C11 H11 120.1
C13 C12 C11 121.1(2)
C13 C12 H12 119.4
C11 C12 H12 119.4
C12 C13 C14 120.0(2)
C12 C13 H13 120.0
C14 C13 H13 120.0
N2 C14 C9 122.9(2)
N2 C14 C13 118.5(2)
C9 C14 C13 118.6(2)
C16 C15 C20 119.0(2)
C16 C15 N4 124.9(2)
C20 C15 N4 116.2(2)
C17 C16 C15 119.7(2)
C17 C16 H16 120.1
C15 C16 H16 120.1
C18 C17 C16 120.2(3)
C18 C17 H17 119.9
C16 C17 H17 119.9
C19 C18 C17 120.9(3)
C19 C18 Cl2 118.9(2)
C17 C18 Cl2 120.1(2)
C18 C19 C20 119.3(2)
C18 C19 H19 120.4
C20 C19 H19 120.4
C19 C20 C15 120.9(2)
C19 C20 H20 119.5
C15 C20 H20 119.5
N5 C21 N4 121.9(2)
N5 C21 C22 121.9(2)
N4 C21 C22 116.2(2)
N6 C22 C21 122.9(2)
N6 C22 H22 118.6
C21 C22 H22 118.6
N6 C23 C28 120.7(2)
N6 C23 C24 119.6(2)
C28 C23 C24 119.7(2)
C25 C24 C23 119.7(3)
C25 C24 H24 120.1
C23 C24 H24 120.1
C24 C25 C26 120.5(3)
C24 C25 H25 119.7
C26 C25 H25 119.7
C27 C26 C25 120.8(3)
C27 C26 H26 119.6
C25 C26 H26 119.6
C26 C27 C28 119.8(3)
C26 C27 H27 120.1
C28 C27 H27 120.1
N5 C28 C23 122.2(2)
N5 C28 C27 118.4(2)
C23 C28 C27 119.4(2)

loop_
_geom_bond_atom_site_label_1
_geom_bond_atom_site_label_2
_geom_bond_distance
Cl1 C4 1.745(3)
Cl2 C18 1.743(3)
N1 C7 1.373(3)
N1 C1 1.406(3)
N1 H1 0.883(10)
N2 C7 1.310(3)
N2 C14 1.374(3)
N3 C8 1.297(3)
N3 C9 1.383(3)
N4 C21 1.368(3)
N4 C15 1.412(3)
N4 H4 0.877(10)
N5 C21 1.314(3)
N5 C28 1.377(3)
N6 C22 1.306(3)
N6 C23 1.380(3)
C1 C2 1.394(4)
C1 C6 1.403(4)
C2 C3 1.394(4)
C2 H2 0.9500
C3 C4 1.382(4)
C3 H3 0.9500
C4 C5 1.382(4)
C5 C6 1.391(4)
C5 H5 0.9500
C6 H6 0.9500
C7 C8 1.444(3)
C8 H8 0.9500
C9 C10 1.403(4)
C9 C14 1.414(3)
C10 C11 1.375(4)
C10 H10 0.9500
C11 C12 1.412(4)
C11 H11 0.9500
C12 C13 1.369(4)
C12 H12 0.9500
C13 C14 1.413(3)
C13 H13 0.9500
C15 C16 1.397(4)
C15 C20 1.400(3)
C16 C17 1.387(4)
C16 H16 0.9500
C17 C18 1.381(4)
C17 H17 0.9500
C18 C19 1.379(4)
C19 C20 1.380(4)
C19 H19 0.9500
C20 H20 0.9500
C21 C22 1.438(4)
C22 H22 0.9500
C23 C28 1.404(4)
C23 C24 1.415(4)
C24 C25 1.371(4)
C24 H24 0.9500
C25 C26 1.401(4)
C25 H25 0.9500
C26 C27 1.370(4)
C26 H26 0.9500
C27 C28 1.413(4)
C27 H27 0.9500

loop_
_geom_hbond_atom_site_label_D
_geom_hbond_atom_site_label_H
_geom_hbond_atom_site_label_A
_geom_hbond_site_symmetry_A
_geom_hbond_distance_DH
_geom_hbond_distance_HA
_geom_hbond_distance_DA
_geom_hbond_angle_DHA
_geom_hbond_publ_flag
N1 H1 N6 . 0.880(10) 2.240(10) 3.086(3) 160(3) yes
N4 H4 N3 8_655 0.880(10) 2.19(2) 3.010(3) 155(3) yes

loop_
_geom_torsion_atom_site_label_1
_geom_torsion_atom_site_label_2
_geom_torsion_atom_site_label_3
_geom_torsion_atom_site_label_4
_geom_torsion
C7 N1 C1 C2 12.7(4)
C7 N1 C1 C6 -167.7(3)
C6 C1 C2 C3 -0.3(4)
N1 C1 C2 C3 179.3(2)
C1 C2 C3 C4 -0.1(4)
C2 C3 C4 C5 0.2(4)
C2 C3 C4 Cl1 -179.64(19)
C3 C4 C5 C6 0.0(4)
Cl1 C4 C5 C6 179.86(19)
C4 C5 C6 C1 -0.4(4)
C2 C1 C6 C5 0.5(4)
N1 C1 C6 C5 -179.1(2)
C14 N2 C7 N1 -179.6(2)
C14 N2 C7 C8 0.6(3)
C1 N1 C7 N2 1.3(4)
C1 N1 C7 C8 -178.8(2)
C9 N3 C8 C7 0.5(4)
N2 C7 C8 N3 -0.8(4)
N1 C7 C8 N3 179.4(2)
C8 N3 C9 C10 178.7(2)
C8 N3 C9 C14 0.0(3)
N3 C9 C10 C11 -178.5(2)
C14 C9 C10 C11 0.3(4)
C9 C10 C11 C12 -0.8(4)
C10 C11 C12 C13 0.3(4)
C11 C12 C13 C14 0.6(4)
C7 N2 C14 C9 -0.2(3)
C7 N2 C14 C13 -179.6(2)
N3 C9 C14 N2 -0.1(4)
C10 C9 C14 N2 -178.9(2)
N3 C9 C14 C13 179.3(2)
C10 C9 C14 C13 0.6(4)
C12 C13 C14 N2 178.5(2)
C12 C13 C14 C9 -1.0(4)
C21 N4 C15 C16 2.0(4)
C21 N4 C15 C20 -178.8(3)
C20 C15 C16 C17 1.1(4)
N4 C15 C16 C17 -179.7(3)
C15 C16 C17 C18 0.3(4)
C16 C17 C18 C19 -1.2(4)
C16 C17 C18 Cl2 177.8(2)
C17 C18 C19 C20 0.6(4)
Cl2 C18 C19 C20 -178.3(2)
C18 C19 C20 C15 0.8(4)
C16 C15 C20 C19 -1.6(4)
N4 C15 C20 C19 179.1(2)
C28 N5 C21 N4 178.5(2)
C28 N5 C21 C22 -2.7(4)
C15 N4 C21 N5 2.2(4)
C15 N4 C21 C22 -176.7(2)
C23 N6 C22 C21 1.6(4)
N5 C21 C22 N6 1.0(4)
N4 C21 C22 N6 179.8(2)
C22 N6 C23 C28 -2.2(4)
C22 N6 C23 C24 177.3(2)
N6 C23 C24 C25 179.9(3)
C28 C23 C24 C25 -0.6(4)
C23 C24 C25 C26 0.0(4)
C24 C25 C26 C27 0.2(4)
C25 C26 C27 C28 0.3(4)
C21 N5 C28 C23 2.1(4)
C21 N5 C28 C27 -178.1(2)
N6 C23 C28 N5 0.4(4)
C24 C23 C28 N5 -179.1(2)
N6 C23 C28 C27 -179.4(2)
C24 C23 C28 C27 1.1(4)
C26 C27 C28 N5 179.3(3)
C26 C27 C28 C23 -0.9(4)

loop_
_cod_related_entry_id
_cod_related_entry_database
_cod_related_entry_code
1 ChemSpider 24741225
